data_7709114
loop_
_publ_author_name
'Yamashita, Yutaro'
'Tashiro, Shohei'
'Ishii, Yoshiki'
'Uchihashi, Takayuki'
'Matsushita, Nobuyuki'
'Kubota, Ryou'
'Shionoya, Mitsuhiko'

_publ_section_title
;
 Shape-selective one-step synthesis of branched gold nanoparticles on the
 crystal surface of redox-active Pd<sup>II</sup>-macrocycles.
;
_journal_issue 4
_journal_name_full 'Dalton transactions (Cambridge, England : 2003)'
_journal_page_first 1318
_journal_page_last 1324
_journal_paper_doi 10.1039/d1dt03973c
_journal_volume 51
_journal_year 2022
_chemical_formula_moiety 'C42 H42 Cl4 N6 Pd2, 0.5(C4 H6 N2), 0.5(O)'
_chemical_formula_sum 'C44 H45 Cl4 N7 O0.5 Pd2'
_chemical_formula_weight 1034.47
_space_group_crystal_system orthorhombic
_space_group_IT_number 62
_space_group_name_Hall '-P 2ac 2n'
_space_group_name_H-M_alt 'P n m a'
_atom_sites_solution_hydrogens geom
_audit_creation_date 2021-06-15
_audit_creation_method
;
Olex2 1.2
(compiled May 18 2018 14:05:52 for OlexSys, GUI svn.r5506)
;
_audit_update_record
;
2021-07-02 deposited with the CCDC.	2021-12-20 downloaded from the CCDC.
;
_cell_angle_alpha 90
_cell_angle_beta 90
_cell_angle_gamma 90
_cell_formula_units_Z 4
_cell_length_a 13.2066(2)
_cell_length_b 23.2676(4)
_cell_length_c 14.0442(3)
_cell_measurement_reflns_used 5943
_cell_measurement_temperature 93
_cell_measurement_theta_max 72.6390
_cell_measurement_theta_min 3.6620
_cell_volume 4315.58(14)
_computing_cell_refinement 'CrysAlisPro 1.171.39.20a (Rigaku OD, 2015)'
_computing_data_collection 'CrysAlisPro 1.171.39.20a (Rigaku OD, 2015)'
_computing_data_reduction 'CrysAlisPro 1.171.39.20a (Rigaku OD, 2015)'
_computing_molecular_graphics 'Olex2 (Dolomanov et al., 2009)'
_computing_publication_material 'Olex2 (Dolomanov et al., 2009)'
_computing_structure_refinement 'ShelXL (Sheldrick, 2015)'
_diffrn_ambient_temperature 93
_diffrn_detector 'CCD plate'
_diffrn_measured_fraction_theta_full 0.999
_diffrn_measured_fraction_theta_max 0.974
_diffrn_measurement_details
;
List of Runs (angles in degrees, time in seconds):

  # Type    Start    End  Width  t~exp~   \w     \q     \k     \f   Frames
#--------------------------------------------------------------------------
  1  \w    -19.00   8.00   0.50    0.50    --    0.00  38.00-180.00   54
  2  \w     25.00  88.00   0.50    0.50    --    0.00  38.00-180.00  126
  3  \w     42.00  89.00   0.50    0.50    --    0.00  38.00 -90.00   94
  4  \w     74.00 122.00   0.50    1.89    --   98.20 -45.00-150.00   96
  5  \w     14.00  57.00   0.50    1.89    --   98.20 -45.00-150.00   86
  6  \w     12.00  55.00   0.50    1.89    --   98.20 -30.00   0.00   86
  7  \w     70.00 127.00   0.50    1.89    --   98.20 -30.00   0.00  114
  8  \w     12.00  96.00   0.50    1.89    --   98.20 -45.00   0.00  168
  9  \w     88.00 187.00   0.50    1.89    --   98.20  77.00 -30.00  198
;
_diffrn_measurement_device 'four-circle diffractometer'
_diffrn_measurement_device_type 'Rigaku XtaLAB P200'
_diffrn_measurement_method '\w scans'
_diffrn_orient_matrix_type 'CrysAlisPro convention (1999,Acta A55,543-557)'
_diffrn_orient_matrix_UB_11 0.0296449000
_diffrn_orient_matrix_UB_12 -0.0408072000
_diffrn_orient_matrix_UB_13 0.0817470000
_diffrn_orient_matrix_UB_21 0.0623410000
_diffrn_orient_matrix_UB_22 -0.0366237000
_diffrn_orient_matrix_UB_23 -0.0701142000
_diffrn_orient_matrix_UB_31 0.0940519000
_diffrn_orient_matrix_UB_32 0.0371130000
_diffrn_orient_matrix_UB_33 0.0207305000
_diffrn_radiation_monochromator graphite
_diffrn_radiation_probe x-ray
_diffrn_radiation_type CuK\a
_diffrn_radiation_wavelength 1.54184
_diffrn_reflns_av_R_equivalents 0.0358
_diffrn_reflns_av_unetI/netI 0.0417
_diffrn_reflns_Laue_measured_fraction_full 0.999
_diffrn_reflns_Laue_measured_fraction_max 0.974
_diffrn_reflns_limit_h_max 15
_diffrn_reflns_limit_h_min -10
_diffrn_reflns_limit_k_max 28
_diffrn_reflns_limit_k_min -23
_diffrn_reflns_limit_l_max 17
_diffrn_reflns_limit_l_min -16
_diffrn_reflns_number 13527
_diffrn_reflns_point_group_measured_fraction_full 0.999
_diffrn_reflns_point_group_measured_fraction_max 0.974
_diffrn_reflns_theta_full 67.684
_diffrn_reflns_theta_max 73.407
_diffrn_reflns_theta_min 3.676
_diffrn_source 'fine-focus sealed X-ray tube'
_diffrn_source_type 'Enhance (Cu) X-ray Source'
_exptl_absorpt_coefficient_mu 9.334
_exptl_absorpt_correction_T_max 1.00000
_exptl_absorpt_correction_T_min 0.31370
_exptl_absorpt_correction_type multi-scan
_exptl_absorpt_process_details
;
CrysAlisPro 1.171.39.20a (Rigaku Oxford Diffraction, 2015)
Empirical absorption correction using spherical harmonics,
 implemented in SCALE3 ABSPACK scaling algorithm.
;
_exptl_crystal_colour yellow
_exptl_crystal_colour_primary yellow
_exptl_crystal_density_diffrn 1.592
_exptl_crystal_description plate
_exptl_crystal_F_000 2088
_exptl_crystal_recrystallization_method 'Re-crystallisation from solvent: Acetonitrile'
_exptl_crystal_size_max 0.17
_exptl_crystal_size_mid 0.13
_exptl_crystal_size_min 0.08
_refine_diff_density_max 2.212
_refine_diff_density_min -1.313
_refine_diff_density_rms 0.140
_refine_ls_extinction_method none
_refine_ls_goodness_of_fit_ref 1.077
_refine_ls_hydrogen_treatment constr
_refine_ls_matrix_type full
_refine_ls_number_parameters 269
_refine_ls_number_reflns 4336
_refine_ls_number_restraints 1
_refine_ls_restrained_S_all 1.076
_refine_ls_R_factor_all 0.0783
_refine_ls_R_factor_gt 0.0685
_refine_ls_shift/su_max 0.000
_refine_ls_shift/su_mean 0.000
_refine_ls_structure_factor_coef Fsqd
_refine_ls_weighting_details 'w=1/[\s^2^(Fo^2^)+(0.1332P)^2^+8.0473P] where P=(Fo^2^+2Fc^2^)/3'
_refine_ls_weighting_scheme calc
_refine_ls_wR_factor_gt 0.2022
_refine_ls_wR_factor_ref 0.2127
_reflns_Friedel_coverage 0.000
_reflns_number_gt 3555
_reflns_number_total 4336
_reflns_threshold_expression 'I > 2\s(I)'
_cod_data_source_file d1dt03973c5.cif
_cod_data_source_block Pd2LCl4
_cod_depositor_comments 'Adding full bibliography for 7709114.cif.'
_cod_original_formula_sum 'C44 H45 Cl4 N7 O0.50 Pd2'
_cod_database_code 7709114
_shelx_shelxl_version_number 2017/1
_chemical_oxdiff_formula CHNClPdO
_shelx_space_group_comment
;
The symmetry employed for this shelxl refinement is uniquely defined
by the following loop, which should always be used as a source of
symmetry information in preference to the above space-group names.
They are only intended as comments.
;
_reflns_odcompleteness_completeness 99.93
_reflns_odcompleteness_iscentric 1
_reflns_odcompleteness_theta 66.97
_olex2_refinement_description
;
1. Fixed Uiso
 At 1.2 times of:
  All C(H) groups, All C(H,H) groups, All N(H) groups, All N(H,H) groups
 At 1.5 times of:
  All C(H,H,H) groups
2. Restrained distances
 C2-C3 \\sim C2-C1
 with sigma of 0.02
3. Others
 Fixed Sof: H1A(0.5) H1B(0.5) H2SA(0.5) H2SB(0.5) H2SC(0.5) O1W(0.25)
4.a Ternary CH refined with riding coordinates:
 N3(H3), N2(H2)
4.b Secondary CH2 refined with riding coordinates:
 N1(H1A,H1B), C18(H18A,H18B), C11(H11A,H11B), C4(H4A,H4B)
4.c Aromatic/amide H refined with riding coordinates:
 C20(H20), C21(H21), C13(H13), C10(H10), C14(H14), C9(H9), C7(H7), C16(H16),
 C15(H15), C6(H6), C2(H2A), C1(H1)
4.d Idealised Me refined as rotating group:
 C2S(H2SA,H2SB,H2SC)
;
_olex2_submission_special_instructions 'No special instructions were received'
_oxdiff_exptl_absorpt_empirical_details
;
Empirical correction (ABSPACK) includes:
- Absorption correction using spherical harmonics
- Frame scaling
;
_oxdiff_exptl_absorpt_empirical_full_max 2.612
_oxdiff_exptl_absorpt_empirical_full_min 0.567

loop_
_space_group_symop_operation_xyz
'x, y, z'
'-x+1/2, -y, z+1/2'
'-x, y+1/2, -z'
'x+1/2, -y+1/2, -z+1/2'
'-x, -y, -z'
'x-1/2, y, -z-1/2'
'x, -y-1/2, z'
'-x-1/2, y-1/2, z-1/2'

loop_
_atom_site_label
_atom_site_type_symbol
_atom_site_fract_x
_atom_site_fract_y
_atom_site_fract_z
_atom_site_U_iso_or_equiv
_atom_site_adp_type
_atom_site_occupancy
_atom_site_site_symmetry_order
_atom_site_calc_flag
_atom_site_refinement_flags_posn
_atom_site_refinement_flags_adp
_atom_site_refinement_flags_occupancy
_atom_site_disorder_assembly
_atom_site_disorder_group
Pd1 Pd 0.12230(3) 0.50661(2) 0.51700(4) 0.0496(2) Uani 1 1 d . . . . .
Cl2 Cl 0.04970(12) 0.51189(7) 0.66565(12) 0.0575(4) Uani 1 1 d . . . . .
Cl1 Cl 0.14507(13) 0.40806(7) 0.52196(13) 0.0603(4) Uani 1 1 d . . . . .
N3 N 0.1038(4) 0.5928(2) 0.4986(4) 0.0458(11) Uani 1 1 d . . . . .
H3 H 0.031983 0.602743 0.514156 0.055 Uiso 1 1 calc R . . . .
N2 N 0.1900(4) 0.5090(2) 0.3859(4) 0.0519(12) Uani 1 1 d . . . . .
H2 H 0.154159 0.479887 0.345702 0.062 Uiso 1 1 calc R . . . .
N1 N 0.5246(4) 0.6933(2) 0.6419(5) 0.0635(15) Uani 1 1 d . . . . .
H1A H 0.582271 0.709075 0.665895 0.076 Uiso 0.5 1 calc R . . . .
H1B H 0.521578 0.703779 0.579561 0.076 Uiso 0.5 1 calc R . . . .
C17 C 0.1216(4) 0.6057(3) 0.3933(4) 0.0477(13) Uani 1 1 d . . . . .
C19 C 0.1654(4) 0.6902(3) 0.5570(4) 0.0459(12) Uani 1 1 d . . . . .
C20 C 0.0817(4) 0.7203(3) 0.5937(4) 0.0496(13) Uani 1 1 d . . . . .
H20 H 0.025294 0.699881 0.618483 0.059 Uiso 1 1 calc R . . . .
C12 C 0.1705(4) 0.5650(3) 0.3420(4) 0.0539(14) Uani 1 1 d . . . . .
C18 C 0.1712(4) 0.6262(3) 0.5633(4) 0.0477(13) Uani 1 1 d . . . . .
H18A H 0.242008 0.614554 0.550416 0.057 Uiso 1 1 calc R . . . .
H18B H 0.155524 0.614855 0.629645 0.057 Uiso 1 1 calc R . . . .
C21 C 0.2451(5) 0.7207(3) 0.5195(4) 0.0502(14) Uani 1 1 d . . . . .
H21 H 0.301111 0.700613 0.493182 0.060 Uiso 1 1 calc R . . . .
C3 C 0.4440(4) 0.7207(3) 0.6874(5) 0.0619(17) Uani 1 1 d D . . . .
C13 C 0.1941(5) 0.5749(3) 0.2481(5) 0.0631(16) Uani 1 1 d . . . . .
H13 H 0.230134 0.546946 0.212375 0.076 Uiso 1 1 calc R . . . .
C10 C 0.4286(5) 0.5476(3) 0.6066(6) 0.070(2) Uani 1 1 d . . . . .
H10 H 0.436050 0.535634 0.670906 0.084 Uiso 1 1 calc R . . . .
C14 C 0.1647(6) 0.6262(3) 0.2061(5) 0.0662(17) Uani 1 1 d . . . . .
H14 H 0.181635 0.634017 0.141647 0.079 Uiso 1 1 calc R . . . .
C9 C 0.3725(5) 0.5138(3) 0.5426(7) 0.064(2) Uani 1 1 d . . . . .
H9 H 0.341495 0.479381 0.564252 0.076 Uiso 1 1 calc R . . . .
C7 C 0.4075(5) 0.5801(3) 0.4190(6) 0.0683(19) Uani 1 1 d . . . . .
H7 H 0.401531 0.591361 0.354190 0.082 Uiso 1 1 calc R . . . .
C8 C 0.3621(4) 0.5300(3) 0.4497(6) 0.0569(16) Uani 1 1 d . . . . .
C16 C 0.0896(5) 0.6567(3) 0.3534(5) 0.0622(16) Uani 1 1 d . . . . .
H16 H 0.054183 0.684515 0.390009 0.075 Uiso 1 1 calc R . . . .
C15 C 0.1108(5) 0.6658(4) 0.2587(5) 0.0674(18) Uani 1 1 d . . . . .
H15 H 0.087816 0.700066 0.228875 0.081 Uiso 1 1 calc R . . . .
C5 C 0.4729(5) 0.5979(3) 0.5762(7) 0.073(2) Uani 1 1 d . . . . .
C11 C 0.3002(5) 0.4929(3) 0.3842(6) 0.0613(17) Uani 1 1 d . . . . .
H11A H 0.307583 0.452199 0.403404 0.074 Uiso 1 1 calc R . . . .
H11B H 0.326310 0.496821 0.318446 0.074 Uiso 1 1 calc R . . . .
C6 C 0.4619(5) 0.6143(3) 0.4822(6) 0.072(2) Uani 1 1 d . . . . .
H6 H 0.491588 0.649164 0.460635 0.086 Uiso 1 1 calc R . . . .
N1S N 0.6469(9) 0.750000 0.4578(8) 0.095(3) Uani 1 2 d S T P . .
C1S C 0.7314(9) 0.750000 0.4558(8) 0.069(3) Uani 1 2 d S T P . .
C2 C 0.3677(5) 0.6897(6) 0.7357(6) 0.098(4) Uani 1 1 d D . . . .
H2A H 0.366216 0.648902 0.736032 0.117 Uiso 1 1 calc R . . . .
C4 C 0.5385(6) 0.6327(4) 0.6435(9) 0.101(3) Uani 1 1 d . . . . .
H4A H 0.525907 0.619008 0.709121 0.122 Uiso 1 1 calc R . . . .
H4B H 0.610340 0.624533 0.628426 0.122 Uiso 1 1 calc R . . . .
C2S C 0.8394(10) 0.750000 0.4577(16) 0.121(6) Uani 1 2 d S T P . .
H2SA H 0.865282 0.766891 0.398628 0.181 Uiso 0.5 1 calc GR . . A -1
H2SB H 0.863985 0.710431 0.463693 0.181 Uiso 0.5 1 calc GR . . A -1
H2SC H 0.863019 0.772678 0.512153 0.181 Uiso 0.5 1 calc GR . . A -1
C1 C 0.2937(6) 0.7226(8) 0.7836(6) 0.172(14) Uani 1 1 d D . . . .
H1 H 0.241640 0.703089 0.817213 0.207 Uiso 1 1 calc R . . . .
O1W O 0.878(2) 0.750000 0.218(4) 0.27(3) Uani 0.5 2 d S T P . .

loop_
_atom_site_aniso_label
_atom_site_aniso_U_11
_atom_site_aniso_U_22
_atom_site_aniso_U_33
_atom_site_aniso_U_23
_atom_site_aniso_U_13
_atom_site_aniso_U_12
Pd1 0.0408(3) 0.0497(3) 0.0583(4) 0.00037(18) -0.00442(18) -0.00075(17)
Cl2 0.0495(8) 0.0652(9) 0.0578(9) 0.0047(7) -0.0039(7) -0.0056(7)
Cl1 0.0488(8) 0.0509(9) 0.0811(12) 0.0019(7) -0.0077(7) 0.0011(7)
N3 0.039(2) 0.049(3) 0.049(2) -0.001(2) -0.001(2) -0.004(2)
N2 0.045(3) 0.051(3) 0.059(3) -0.001(2) -0.001(2) -0.001(2)
N1 0.039(3) 0.059(3) 0.093(4) 0.004(3) -0.009(3) -0.002(2)
C17 0.042(3) 0.047(3) 0.053(3) 0.003(3) -0.007(2) -0.002(2)
C19 0.042(3) 0.050(3) 0.046(3) -0.001(2) -0.006(2) 0.000(2)
C20 0.042(3) 0.057(3) 0.049(3) 0.004(3) 0.005(2) -0.004(2)
C12 0.047(3) 0.062(4) 0.053(3) -0.002(3) -0.001(3) -0.005(3)
C18 0.040(3) 0.054(3) 0.049(3) 0.002(3) -0.008(2) -0.001(2)
C21 0.041(3) 0.062(4) 0.048(3) 0.001(3) 0.001(2) 0.003(3)
C3 0.031(3) 0.094(5) 0.061(4) 0.007(3) -0.010(3) -0.006(3)
C13 0.061(4) 0.066(4) 0.062(4) -0.008(3) 0.000(3) 0.000(3)
C10 0.049(4) 0.059(4) 0.103(6) 0.008(4) -0.020(4) 0.006(3)
C14 0.075(4) 0.072(4) 0.052(4) -0.003(3) 0.005(3) -0.002(4)
C9 0.036(3) 0.057(4) 0.097(6) 0.011(4) -0.001(3) 0.006(3)
C7 0.043(3) 0.070(4) 0.093(5) 0.012(4) 0.014(3) 0.013(3)
C8 0.036(3) 0.060(4) 0.075(4) -0.002(4) 0.006(3) 0.006(3)
C16 0.061(4) 0.063(4) 0.063(4) -0.004(3) -0.003(3) 0.002(3)
C15 0.077(5) 0.071(4) 0.054(4) 0.004(3) -0.006(3) 0.009(4)
C5 0.041(3) 0.058(4) 0.120(7) 0.006(4) -0.020(4) 0.009(3)
C11 0.050(4) 0.066(4) 0.067(5) -0.001(3) 0.009(3) 0.011(3)
C6 0.038(3) 0.060(4) 0.117(7) 0.009(4) 0.002(4) 0.006(3)
N1S 0.081(7) 0.120(10) 0.085(7) 0.000 0.009(6) 0.000
C1S 0.064(6) 0.075(7) 0.068(6) 0.000 0.008(5) 0.000
C2 0.058(5) 0.168(10) 0.067(5) 0.022(6) -0.017(4) -0.044(5)
C4 0.062(4) 0.065(5) 0.177(10) 0.010(5) -0.058(6) 0.000(4)
C2S 0.072(8) 0.057(7) 0.23(2) 0.000 0.023(11) 0.000
C1 0.055(4) 0.40(4) 0.064(5) 0.008(9) 0.013(4) -0.056(10)
O1W 0.14(3) 0.39(8) 0.27(5) 0.000 -0.03(3) 0.000

loop_
_atom_type_symbol
_atom_type_description
_atom_type_scat_dispersion_real
_atom_type_scat_dispersion_imag
_atom_type_scat_source
C C 0.0181 0.0091 'International Tables Vol C Tables 4.2.6.8 and 6.1.1.4'
H H 0.0000 0.0000 'International Tables Vol C Tables 4.2.6.8 and 6.1.1.4'
Cl Cl 0.3639 0.7018 'International Tables Vol C Tables 4.2.6.8 and 6.1.1.4'
N N 0.0311 0.0180 'International Tables Vol C Tables 4.2.6.8 and 6.1.1.4'
O O 0.0492 0.0322 'International Tables Vol C Tables 4.2.6.8 and 6.1.1.4'
Pd Pd 0.1215 3.9337 'International Tables Vol C Tables 4.2.6.8 and 6.1.1.4'

loop_
_geom_angle_atom_site_label_1
_geom_angle_atom_site_label_2
_geom_angle_atom_site_label_3
_geom_angle
_geom_angle_site_symmetry_1
_geom_angle_site_symmetry_3
_geom_angle_publ_flag
Cl2 Pd1 Cl1 94.58(6) . . ?
N3 Pd1 Cl2 90.73(15) . . ?
N3 Pd1 Cl1 174.40(15) . . ?
N3 Pd1 N2 84.9(2) . . ?
N2 Pd1 Cl2 175.24(15) . . ?
N2 Pd1 Cl1 89.82(15) . . ?
Pd1 N3 H3 108.2 . . ?
C17 N3 Pd1 107.3(4) . . ?
C17 N3 H3 108.2 . . ?
C18 N3 Pd1 111.3(4) . . ?
C18 N3 H3 108.2 . . ?
C18 N3 C17 113.3(5) . . ?
Pd1 N2 H2 106.4 . . ?
C12 N2 Pd1 109.0(4) . . ?
C12 N2 H2 106.4 . . ?
C12 N2 C11 112.6(5) . . ?
C11 N2 Pd1 115.5(4) . . ?
C11 N2 H2 106.4 . . ?
H1A N1 H1B 106.5 . . ?
C3 N1 H1A 106.6 . . ?
C3 N1 H1B 106.6 . . ?
C3 N1 C4 123.0(7) . . ?
C4 N1 H1A 106.6 . . ?
C4 N1 H1B 106.6 . . ?
C12 C17 N3 116.8(5) . . ?
C12 C17 C16 122.1(6) . . ?
C16 C17 N3 121.0(6) . . ?
C20 C19 C18 121.1(5) . . ?
C21 C19 C20 119.0(6) . . ?
C21 C19 C18 119.9(5) . . ?
C19 C20 H20 120.0 . . ?
C20 C20 C19 119.9(3) 7_575 . ?
C20 C20 H20 120.0 7_575 . ?
C17 C12 N2 118.9(6) . . ?
C17 C12 C13 120.1(6) . . ?
C13 C12 N2 120.9(6) . . ?
N3 C18 C19 116.9(5) . . ?
N3 C18 H18A 108.1 . . ?
N3 C18 H18B 108.1 . . ?
C19 C18 H18A 108.1 . . ?
C19 C18 H18B 108.1 . . ?
H18A C18 H18B 107.3 . . ?
C19 C21 H21 119.5 . . ?
C21 C21 C19 121.1(4) 7_575 . ?
C21 C21 H21 119.5 7_575 . ?
N1 C3 C2 122.1(8) . . ?
C3 C3 N1 117.2(4) 7_575 . ?
C3 C3 C2 120.7(6) 7_575 . ?
C12 C13 H13 120.3 . . ?
C12 C13 C14 119.3(7) . . ?
C14 C13 H13 120.3 . . ?
C9 C10 H10 120.0 . . ?
C5 C10 H10 120.0 . . ?
C5 C10 C9 120.1(8) . . ?
C13 C14 H14 120.3 . . ?
C15 C14 C13 119.5(7) . . ?
C15 C14 H14 120.3 . . ?
C10 C9 H9 119.6 . . ?
C8 C9 C10 120.7(7) . . ?
C8 C9 H9 119.6 . . ?
C8 C7 H7 119.7 . . ?
C8 C7 C6 120.5(8) . . ?
C6 C7 H7 119.7 . . ?
C9 C8 C7 119.2(7) . . ?
C9 C8 C11 118.8(7) . . ?
C7 C8 C11 122.0(7) . . ?
C17 C16 H16 121.2 . . ?
C15 C16 C17 117.6(7) . . ?
C15 C16 H16 121.2 . . ?
C14 C15 H15 119.4 . . ?
C16 C15 C14 121.3(7) . . ?
C16 C15 H15 119.4 . . ?
C10 C5 C6 119.1(8) . . ?
C10 C5 C4 120.3(8) . . ?
C6 C5 C4 120.5(8) . . ?
N2 C11 H11A 109.2 . . ?
N2 C11 H11B 109.2 . . ?
C8 C11 N2 112.0(5) . . ?
C8 C11 H11A 109.2 . . ?
C8 C11 H11B 109.2 . . ?
H11A C11 H11B 107.9 . . ?
C7 C6 H6 119.8 . . ?
C5 C6 C7 120.4(7) . . ?
C5 C6 H6 119.8 . . ?
N1S C1S C2S 177.5(15) . . ?
C3 C2 H2A 121.8 . . ?
C1 C2 C3 116.5(11) . . ?
C1 C2 H2A 121.8 . . ?
N1 C4 C5 116.5(6) . . ?
N1 C4 H4A 108.2 . . ?
N1 C4 H4B 108.2 . . ?
C5 C4 H4A 108.2 . . ?
C5 C4 H4B 108.2 . . ?
H4A C4 H4B 107.3 . . ?
C1S C2S H2SA 109.5 . . ?
C1S C2S H2SB 109.5 . . ?
C1S C2S H2SC 109.5 . . ?
H2SA C2S H2SB 109.5 . . ?
H2SA C2S H2SC 109.5 . . ?
H2SB C2S H2SC 109.5 . . ?
C2 C1 H1 118.6 . . ?
C1 C1 C2 122.9(8) 7_575 . ?
C1 C1 H1 118.6 7_575 . ?

loop_
_geom_bond_atom_site_label_1
_geom_bond_atom_site_label_2
_geom_bond_distance
_geom_bond_site_symmetry_2
_geom_bond_publ_flag
Pd1 Cl2 2.3006(18) . ?
Pd1 Cl1 2.3137(18) . ?
Pd1 N3 2.038(6) . ?
Pd1 N2 2.048(6) . ?
N3 H3 1.0000 . ?
N3 C17 1.527(8) . ?
N3 C18 1.491(7) . ?
N2 H2 1.0000 . ?
N2 C12 1.465(8) . ?
N2 C11 1.502(8) . ?
N1 H1A 0.9100 . ?
N1 H1B 0.9100 . ?
N1 C3 1.395(8) . ?
N1 C4 1.422(10) . ?
C17 C12 1.354(9) . ?
C17 C16 1.377(9) . ?
C19 C20 1.406(8) . ?
C19 C18 1.494(8) . ?
C19 C21 1.375(8) . ?
C20 C20 1.381(12) 7_575 ?
C20 H20 0.9500 . ?
C12 C13 1.375(9) . ?
C18 H18A 0.9900 . ?
C18 H18B 0.9900 . ?
C21 C21 1.364(13) 7_575 ?
C21 H21 0.9500 . ?
C3 C3 1.363(15) 7_575 ?
C3 C2 1.413(9) . ?
C13 H13 0.9500 . ?
C13 C14 1.387(10) . ?
C10 H10 0.9500 . ?
C10 C9 1.405(11) . ?
C10 C5 1.378(10) . ?
C14 H14 0.9500 . ?
C14 C15 1.378(10) . ?
C9 H9 0.9500 . ?
C9 C8 1.365(12) . ?
C7 H7 0.9500 . ?
C7 C8 1.381(10) . ?
C7 C6 1.393(11) . ?
C8 C11 1.502(10) . ?
C16 H16 0.9500 . ?
C16 C15 1.377(10) . ?
C15 H15 0.9500 . ?
C5 C6 1.382(12) . ?
C5 C4 1.516(11) . ?
C11 H11A 0.9900 . ?
C11 H11B 0.9900 . ?
C6 H6 0.9500 . ?
N1S C1S 1.116(14) . ?
C1S C2S 1.426(18) . ?
C2 H2A 0.9500 . ?
C2 C1 1.411(14) . ?
C4 H4A 0.9900 . ?
C4 H4B 0.9900 . ?
C2S H2SA 0.9800 . ?
C2S H2SB 0.9800 . ?
C2S H2SC 0.9800 . ?
C1 C1 1.27(4) 7_575 ?
C1 H1 0.9500 . ?

loop_
_geom_torsion_atom_site_label_1
_geom_torsion_atom_site_label_2
_geom_torsion_atom_site_label_3
_geom_torsion_atom_site_label_4
_geom_torsion
_geom_torsion_site_symmetry_1
_geom_torsion_site_symmetry_2
_geom_torsion_site_symmetry_3
_geom_torsion_site_symmetry_4
_geom_torsion_publ_flag
Pd1 N3 C17 C12 -17.4(6) . . . . ?
Pd1 N3 C17 C16 163.0(5) . . . . ?
Pd1 N3 C18 C19 179.9(4) . . . . ?
Pd1 N2 C12 C17 5.0(7) . . . . ?
Pd1 N2 C12 C13 -170.0(5) . . . . ?
Pd1 N2 C11 C8 -56.8(7) . . . . ?
N3 C17 C12 N2 8.5(8) . . . . ?
N3 C17 C12 C13 -176.5(5) . . . . ?
N3 C17 C16 C15 178.3(6) . . . . ?
N2 C12 C13 C14 173.1(6) . . . . ?
N1 C3 C2 C1 176.4(7) . . . . ?
C17 N3 C18 C19 58.8(7) . . . . ?
C17 C12 C13 C14 -1.8(10) . . . . ?
C17 C16 C15 C14 -1.9(11) . . . . ?
C20 C19 C18 N3 73.3(7) . . . . ?
C20 C19 C21 C21 1.5(7) . . . 7_575 ?
C12 N2 C11 C8 69.3(8) . . . . ?
C12 C17 C16 C15 -1.3(10) . . . . ?
C12 C13 C14 C15 -1.2(11) . . . . ?
C18 N3 C17 C12 105.9(6) . . . . ?
C18 N3 C17 C16 -73.7(7) . . . . ?
C18 C19 C20 C20 174.9(4) . . . 7_575 ?
C18 C19 C21 C21 -175.0(4) . . . 7_575 ?
C21 C19 C20 C20 -1.5(6) . . . 7_575 ?
C21 C19 C18 N3 -110.3(6) . . . . ?
C3 N1 C4 C5 78.5(12) . . . . ?
C3 C3 C2 C1 -0.5(8) 7_575 . . . ?
C3 C2 C1 C1 0.5(8) . . . 7_575 ?
C13 C14 C15 C16 3.1(11) . . . . ?
C10 C9 C8 C7 0.0(10) . . . . ?
C10 C9 C8 C11 -179.2(6) . . . . ?
C10 C5 C6 C7 -0.6(10) . . . . ?
C10 C5 C4 N1 -137.3(9) . . . . ?
C9 C10 C5 C6 -0.5(10) . . . . ?
C9 C10 C5 C4 -176.5(7) . . . . ?
C9 C8 C11 N2 87.9(8) . . . . ?
C7 C8 C11 N2 -91.2(7) . . . . ?
C8 C7 C6 C5 1.3(10) . . . . ?
C16 C17 C12 N2 -171.8(6) . . . . ?
C16 C17 C12 C13 3.1(9) . . . . ?
C5 C10 C9 C8 0.8(11) . . . . ?
C11 N2 C12 C17 -124.5(6) . . . . ?
C11 N2 C12 C13 60.5(8) . . . . ?
C6 C7 C8 C9 -1.0(10) . . . . ?
C6 C7 C8 C11 178.1(6) . . . . ?
C6 C5 C4 N1 46.7(13) . . . . ?
C4 N1 C3 C3 174.5(6) . . . 7_575 ?
C4 N1 C3 C2 -2.4(10) . . . . ?
C4 C5 C6 C7 175.4(7) . . . . ?
